data_7049221
loop_
_publ_author_name
'Netzsch, Philip'
'H\"ammer, Matthias'
'Gross, Peter'
'Bariss, Harijs'
'Block, Theresa'
'Heletta, Lukas'
'P\"ottgen, Rainer'
'Bruns, J\"orn'
'Huppertz, Hubert'
'H\"oppe, Henning A'

_publ_section_title
;
 RE<sub>2</sub>[B<sub>2</sub>(SO<sub>4</sub>)<sub>6</sub>] (RE = Y, La-Nd,
 Sm, Eu, Tb-Lu): a silicate-analogous host structure with weak
 coordination behaviour.
;
_journal_issue 13
_journal_name_full 'Dalton transactions (Cambridge, England : 2003)'
_journal_page_first 4387
_journal_page_last 4397
_journal_paper_doi 10.1039/c9dt00445a
_journal_volume 48
_journal_year 2019
_chemical_formula_sum 'B2 O24 Pr2 S6'
_chemical_formula_weight 879.80
_space_group_crystal_system monoclinic
_space_group_IT_number 15
_space_group_name_Hall '-C 2yc'
_space_group_name_H-M_alt 'C 1 2/c 1'
_symmetry_space_group_name_Hall '-C 2yc'
_symmetry_space_group_name_H-M 'C 1 2/c 1'
_audit_creation_method SHELXL-2014/7
_cell_angle_alpha 90
_cell_angle_beta 93.638(2)
_cell_angle_gamma 90
_cell_formula_units_Z 4
_cell_length_a 13.7141(11)
_cell_length_b 11.5305(9)
_cell_length_c 11.2643(9)
_cell_measurement_reflns_used 2565
_cell_measurement_temperature 300(2)
_cell_measurement_theta_max 30.555
_cell_measurement_theta_min 2.310
_cell_volume 1777.6(2)
_computing_structure_refinement 'SHELXL-2014/7 (Sheldrick, 2014)'
_diffrn_ambient_temperature 300(2)
_diffrn_measured_fraction_theta_full 1.000
_diffrn_measured_fraction_theta_max 0.997
_diffrn_measurement_device_type 'Bruker D8 Venture'
_diffrn_measurement_method 'omega scan'
_diffrn_radiation_monochromator graphite
_diffrn_radiation_source 'fine-focus sealed tube'
_diffrn_radiation_type MoK\a
_diffrn_radiation_wavelength 0.71073
_diffrn_reflns_av_R_equivalents 0.0247
_diffrn_reflns_av_unetI/netI 0.0137
_diffrn_reflns_Laue_measured_fraction_full 1.000
_diffrn_reflns_Laue_measured_fraction_max 0.997
_diffrn_reflns_limit_h_max 19
_diffrn_reflns_limit_h_min -19
_diffrn_reflns_limit_k_max 15
_diffrn_reflns_limit_k_min -16
_diffrn_reflns_limit_l_max 16
_diffrn_reflns_limit_l_min -16
_diffrn_reflns_number 24061
_diffrn_reflns_point_group_measured_fraction_full 1.000
_diffrn_reflns_point_group_measured_fraction_max 0.997
_diffrn_reflns_theta_full 25.242
_diffrn_reflns_theta_max 30.555
_diffrn_reflns_theta_min 2.310
_exptl_absorpt_coefficient_mu 6.252
_exptl_absorpt_correction_type multi-scan
_exptl_absorpt_process_details
; 
 multi-scan absorption correction using SADABS 
(G. M. Sheldrick, (1996). SADABS. Program for Empirical 
Absorption Correction. University of G\"ottingen, Germany.)
;
_exptl_crystal_colour green
_exptl_crystal_density_diffrn 3.287
_exptl_crystal_description block
_exptl_crystal_F_000 1664
_exptl_crystal_size_max 0.24
_exptl_crystal_size_mid 0.15
_exptl_crystal_size_min 0.10
_exptl_transmission_factor_max 0.7461
_exptl_transmission_factor_min 0.6174
_refine_diff_density_max 0.582
_refine_diff_density_min -0.541
_refine_diff_density_rms 0.127
_refine_ls_extinction_coef 0.00090(5)
_refine_ls_extinction_expression Fc^*^=kFc[1+0.001xFc^2^\l^3^/sin(2\q)]^-1/4^
_refine_ls_extinction_method 'SHELXL-2014/7 (Sheldrick 2014'
_refine_ls_goodness_of_fit_ref 1.109
_refine_ls_hydrogen_treatment undef
_refine_ls_matrix_type full
_refine_ls_number_parameters 155
_refine_ls_number_reflns 2719
_refine_ls_number_restraints 0
_refine_ls_restrained_S_all 1.109
_refine_ls_R_factor_all 0.0160
_refine_ls_R_factor_gt 0.0140
_refine_ls_shift/su_max 0.002
_refine_ls_shift/su_mean 0.000
_refine_ls_structure_factor_coef Fsqd
_refine_ls_weighting_details 'w=1/[\s^2^(Fo^2^)+(0.0162P)^2^+3.7272P] where P=(Fo^2^+2Fc^2^)/3'
_refine_ls_weighting_scheme calc
_refine_ls_wR_factor_gt 0.0337
_refine_ls_wR_factor_ref 0.0343
_reflns_Friedel_coverage 0.000
_reflns_number_gt 2565
_reflns_number_total 2719
_reflns_threshold_expression 'I > 2\s(I)'
_cod_data_source_file c9dt00445a10.cif
_cod_data_source_block mo_pn38_2_0m
_cod_depositor_comments 'Adding full bibliography for 7049219--7049233.cif.'
_cod_database_code 7049221
_shelx_shelxl_version_number 2014/7
_shelx_space_group_comment
;
The symmetry employed for this shelxl refinement is uniquely defined
by the following loop, which should always be used as a source of
symmetry information in preference to the above space-group names.
They are only intended as comments.
;

loop_
_space_group_symop_operation_xyz
'x, y, z'
'-x, y, -z+1/2'
'x+1/2, y+1/2, z'
'-x+1/2, y+1/2, -z+1/2'
'-x, -y, -z'
'x, -y, z-1/2'
'-x+1/2, -y+1/2, -z'
'x+1/2, -y+1/2, z-1/2'

loop_
_atom_site_label
_atom_site_type_symbol
_atom_site_fract_x
_atom_site_fract_y
_atom_site_fract_z
_atom_site_U_iso_or_equiv
_atom_site_adp_type
_atom_site_occupancy
_atom_site_site_symmetry_order
_atom_site_calc_flag
Pr01 Pr 0.31256(2) 0.45204(2) 0.34302(2) 0.00552(4) Uani 1 1 d
S1 S 0.63584(3) 0.70243(4) 0.36238(4) 0.00535(8) Uani 1 1 d
S2 S 0.62690(3) 0.98672(4) 0.57578(4) 0.00614(8) Uani 1 1 d
S3 S 0.42194(3) 0.65239(4) 0.57949(4) 0.00650(8) Uani 1 1 d
O11 O 0.61843(10) 0.61129(12) 0.27541(13) 0.0132(3) Uani 1 1 d
O12 O 0.69251(10) 0.79722(12) 0.31739(13) 0.0139(3) Uani 1 1 d
O13 O 0.67807(10) 0.65908(12) 0.47522(12) 0.0111(3) Uani 1 1 d
O14 O 0.53353(9) 0.75083(11) 0.38327(12) 0.0093(2) Uani 1 1 d
O21 O 0.68530(10) 0.98015(12) 0.68547(13) 0.0130(3) Uani 1 1 d
O22 O 0.67560(10) 1.01881(12) 0.47151(13) 0.0139(3) Uani 1 1 d
O23 O 0.58034(10) 0.86820(11) 0.55876(12) 0.0107(3) Uani 1 1 d
O24 O 0.45805(9) 0.93196(11) 0.40466(12) 0.0080(2) Uani 1 1 d
O31 O 0.51888(10) 0.61873(14) 0.62233(14) 0.0179(3) Uani 1 1 d
O32 O 0.38654(13) 0.58525(14) 0.47799(14) 0.0225(3) Uani 1 1 d
O33 O 0.35265(10) 0.65378(13) 0.67128(13) 0.0149(3) Uani 1 1 d
O34 O 0.42461(10) 0.77906(11) 0.53887(13) 0.0122(3) Uani 1 1 d
B1 B 0.49995(14) 0.83078(17) 0.47162(18) 0.0067(3) Uani 1 1 d

loop_
_atom_site_aniso_label
_atom_site_aniso_U_11
_atom_site_aniso_U_22
_atom_site_aniso_U_33
_atom_site_aniso_U_23
_atom_site_aniso_U_13
_atom_site_aniso_U_12
Pr01 0.00576(5) 0.00621(5) 0.00459(5) 0.00024(3) 0.00044(3) -0.00038(3)
S1 0.00561(18) 0.00500(17) 0.00549(18) -0.00023(14) 0.00059(14) 0.00049(14)
S2 0.00520(18) 0.00575(17) 0.00733(19) -0.00084(14) -0.00073(14) 0.00117(14)
S3 0.00713(18) 0.00617(18) 0.00631(18) 0.00093(14) 0.00124(15) -0.00073(14)
O11 0.0122(6) 0.0121(6) 0.0149(7) -0.0081(5) -0.0015(5) 0.0029(5)
O12 0.0142(7) 0.0139(7) 0.0137(7) 0.0045(5) 0.0012(5) -0.0063(5)
O13 0.0112(6) 0.0125(6) 0.0093(6) 0.0036(5) -0.0007(5) 0.0020(5)
O14 0.0064(6) 0.0110(6) 0.0105(6) -0.0045(5) -0.0006(5) 0.0033(5)
O21 0.0119(7) 0.0123(6) 0.0137(6) -0.0030(5) -0.0071(5) 0.0017(5)
O22 0.0134(7) 0.0138(6) 0.0153(7) 0.0023(5) 0.0076(5) 0.0045(5)
O23 0.0132(6) 0.0052(6) 0.0131(6) -0.0006(5) -0.0058(5) 0.0001(5)
O24 0.0073(6) 0.0072(5) 0.0097(6) 0.0006(5) 0.0016(5) 0.0030(5)
O31 0.0094(6) 0.0259(8) 0.0187(7) 0.0075(6) 0.0022(6) 0.0072(6)
O32 0.0313(9) 0.0201(7) 0.0161(7) -0.0074(6) 0.0004(7) -0.0125(7)
O33 0.0129(7) 0.0180(7) 0.0146(7) 0.0068(5) 0.0079(5) 0.0020(5)
O34 0.0127(6) 0.0062(6) 0.0187(7) 0.0034(5) 0.0087(5) 0.0012(5)
B1 0.0066(8) 0.0056(8) 0.0080(9) 0.0001(6) 0.0006(7) 0.0004(6)

loop_
_atom_type_symbol
_atom_type_description
_atom_type_scat_dispersion_real
_atom_type_scat_dispersion_imag
_atom_type_scat_source
B B 0.0013 0.0007 'International Tables Vol C Tables 4.2.6.8 and 6.1.1.4'
O O 0.0106 0.0060 'International Tables Vol C Tables 4.2.6.8 and 6.1.1.4'
S S 0.1246 0.1234 'International Tables Vol C Tables 4.2.6.8 and 6.1.1.4'
Pr Pr -0.2180 2.8214 'International Tables Vol C Tables 4.2.6.8 and 6.1.1.4'

loop_
_geom_angle_atom_site_label_1
_geom_angle_atom_site_label_2
_geom_angle_atom_site_label_3
_geom_angle
_geom_angle_site_symmetry_1
_geom_angle_site_symmetry_3
O32 Pr01 O33 138.54(5) . 6_565
O32 Pr01 O13 78.47(5) . 5_666
O33 Pr01 O13 114.51(5) 6_565 5_666
O32 Pr01 O12 144.96(5) . 3_445
O33 Pr01 O12 73.56(5) 6_565 3_445
O13 Pr01 O12 73.15(5) 5_666 3_445
O32 Pr01 O31 75.58(6) . 5_666
O33 Pr01 O31 72.28(5) 6_565 5_666
O13 Pr01 O31 71.95(5) 5_666 5_666
O12 Pr01 O31 113.43(5) 3_445 5_666
O32 Pr01 O11 72.61(5) . 2_655
O33 Pr01 O11 80.07(5) 6_565 2_655
O13 Pr01 O11 147.62(5) 5_666 2_655
O12 Pr01 O11 138.97(5) 3_445 2_655
O31 Pr01 O11 86.81(5) 5_666 2_655
O32 Pr01 O21 120.16(5) . 8_465
O33 Pr01 O21 76.89(5) 6_565 8_465
O13 Pr01 O21 139.12(5) 5_666 8_465
O12 Pr01 O21 73.28(5) 3_445 8_465
O31 Pr01 O21 144.36(5) 5_666 8_465
O11 Pr01 O21 70.46(5) 2_655 8_465
O32 Pr01 O22 74.90(5) . 3_445
O33 Pr01 O22 145.95(5) 6_565 3_445
O13 Pr01 O22 71.43(5) 5_666 3_445
O12 Pr01 O22 76.86(5) 3_445 3_445
O31 Pr01 O22 136.53(5) 5_666 3_445
O11 Pr01 O22 113.46(5) 2_655 3_445
O21 Pr01 O22 78.80(5) 8_465 3_445
O11 S1 O12 112.32(9) . .
O11 S1 O13 112.49(8) . .
O12 S1 O13 111.86(8) . .
O11 S1 O14 104.69(8) . .
O12 S1 O14 107.06(8) . .
O13 S1 O14 107.90(8) . .
O21 S2 O22 117.13(9) . .
O21 S2 O23 105.65(8) . .
O22 S2 O23 110.06(8) . .
O21 S2 O24 107.41(8) . 5_676
O22 S2 O24 111.07(8) . 5_676
O23 S2 O24 104.68(8) . 5_676
O31 S3 O32 112.29(10) . .
O31 S3 O33 113.44(9) . .
O32 S3 O33 111.69(10) . .
O31 S3 O34 108.56(9) . .
O32 S3 O34 106.78(9) . .
O33 S3 O34 103.41(8) . .
S1 O11 Pr01 147.81(8) . 2_655
S1 O12 Pr01 152.20(9) . 3
S1 O13 Pr01 157.37(9) . 5_666
B1 O14 S1 131.70(12) . .
S2 O21 Pr01 155.74(9) . 8_566
S2 O22 Pr01 141.31(8) . 3
B1 O23 S2 129.17(12) . .
B1 O24 S2 133.27(12) . 5_676
S3 O31 Pr01 169.16(10) . 5_666
S3 O32 Pr01 167.70(11) . .
S3 O33 Pr01 140.38(9) . 6_566
B1 O34 S3 125.49(12) . .
O34 B1 O14 111.39(15) . .
O34 B1 O24 108.87(14) . .
O14 B1 O24 106.25(14) . .
O34 B1 O23 107.27(15) . .
O14 B1 O23 112.39(15) . .
O24 B1 O23 110.66(14) . .

loop_
_geom_bond_atom_site_label_1
_geom_bond_atom_site_label_2
_geom_bond_distance
_geom_bond_site_symmetry_2
Pr01 O32 2.3461(15) .
Pr01 O33 2.3808(14) 6_565
Pr01 O13 2.4118(13) 5_666
Pr01 O12 2.4332(14) 3_445
Pr01 O31 2.4592(14) 5_666
Pr01 O11 2.4915(13) 2_655
Pr01 O21 2.5326(14) 8_465
Pr01 O22 2.5614(13) 3_445
S1 O11 1.4462(14) .
S1 O12 1.4510(14) .
S1 O13 1.4516(14) .
S1 O14 1.5419(13) .
S2 O21 1.4311(15) .
S2 O22 1.4360(14) .
S2 O23 1.5154(13) .
S2 O24 1.5224(13) 5_676
S3 O31 1.4386(15) .
S3 O32 1.4394(16) .
S3 O33 1.4480(14) .
S3 O34 1.5317(13) .
O11 Pr01 2.4914(13) 2_655
O12 Pr01 2.4332(14) 3
O13 Pr01 2.4118(13) 5_666
O14 B1 1.453(2) .
O21 Pr01 2.5325(14) 8_566
O22 Pr01 2.5615(13) 3
O23 B1 1.493(2) .
O24 B1 1.485(2) .
O24 S2 1.5224(13) 5_676
O31 Pr01 2.4592(14) 5_666
O33 Pr01 2.3809(14) 6_566
O34 B1 1.448(2) .
